data_7202339
loop_
_publ_author_name
'Chandran, Sreekanth K.'
'Thakuria, Ranjit'
'Nangia, Ashwini'

_publ_section_title
;
 Silver(I) complexes of N-4-halophenyl-N&#x2032;-4-pyridyl ureas.
 Isostructurality, urea&#x22EF;nitrate hydrogen bonding, and
 Ag&#x22EF;halogen interaction
;
_journal_issue 12
_journal_name_full CrystEngComm
_journal_page_first 1891
_journal_paper_doi 10.1039/b810549a
_journal_volume 10
_journal_year 2008
_chemical_formula_moiety '(C24 H20 Ag Cl2 N6 O2), (C2 H3 N), (N O3)'
_chemical_formula_sum 'C26 H23 Ag Cl2 N8 O5'
_chemical_formula_weight 706.29
_chemical_name_systematic
;
?
;
_space_group_IT_number 2
_symmetry_cell_setting triclinic
_symmetry_space_group_name_Hall '-P 1'
_symmetry_space_group_name_H-M 'P -1'
_atom_sites_solution_hydrogens geom
_atom_sites_solution_primary direct
_atom_sites_solution_secondary difmap
_audit_creation_method SHELXL-97
_cell_angle_alpha 85.5080(10)
_cell_angle_beta 80.5210(10)
_cell_angle_gamma 72.6230(10)
_cell_formula_units_Z 2
_cell_length_a 9.3502(6)
_cell_length_b 12.0861(8)
_cell_length_c 13.0114(8)
_cell_measurement_reflns_used 5187
_cell_measurement_temperature 100(2)
_cell_measurement_theta_max 26.02
_cell_measurement_theta_min 2.31
_cell_volume 1383.45(15)
_computing_cell_refinement 'Bruker SMART'
_computing_data_collection 'Bruker SMART'
_computing_data_reduction 'Bruker SAINT'
_computing_molecular_graphics 'Bruker SHELXTL'
_computing_publication_material 'Bruker SHELXTL'
_computing_structure_refinement 'SHELXL-97 (Sheldrick, 1997)'
_computing_structure_solution 'SHELXS-97 (Sheldrick, 1990)'
_diffrn_ambient_temperature 100(2)
_diffrn_measured_fraction_theta_full 0.993
_diffrn_measured_fraction_theta_max 0.993
_diffrn_measurement_device_type 'CCD area detector'
_diffrn_measurement_method 'phi and omega scans'
_diffrn_radiation_monochromator graphite
_diffrn_radiation_source 'fine-focus sealed tube'
_diffrn_radiation_type MoK\a
_diffrn_radiation_wavelength 0.71073
_diffrn_reflns_av_R_equivalents 0.0182
_diffrn_reflns_av_sigmaI/netI 0.0210
_diffrn_reflns_limit_h_max 11
_diffrn_reflns_limit_h_min -11
_diffrn_reflns_limit_k_max 14
_diffrn_reflns_limit_k_min -14
_diffrn_reflns_limit_l_max 16
_diffrn_reflns_limit_l_min -16
_diffrn_reflns_number 14435
_diffrn_reflns_theta_full 26.03
_diffrn_reflns_theta_max 26.03
_diffrn_reflns_theta_min 1.59
_exptl_absorpt_coefficient_mu 0.976
_exptl_absorpt_correction_T_max 0.8440
_exptl_absorpt_correction_T_min 0.6679
_exptl_absorpt_correction_type multi-scan
_exptl_absorpt_process_details 'Bruker AXS SADABS program'
_exptl_crystal_colour colourless
_exptl_crystal_density_diffrn 1.696
_exptl_crystal_density_method 'not measured'
_exptl_crystal_description block
_exptl_crystal_F_000 712
_exptl_crystal_size_max 0.45
_exptl_crystal_size_mid 0.21
_exptl_crystal_size_min 0.18
_refine_diff_density_max 0.401
_refine_diff_density_min -0.484
_refine_diff_density_rms 0.100
_refine_ls_extinction_method none
_refine_ls_goodness_of_fit_ref 1.086
_refine_ls_hydrogen_treatment mixed
_refine_ls_matrix_type full
_refine_ls_number_parameters 400
_refine_ls_number_reflns 5406
_refine_ls_number_restraints 0
_refine_ls_restrained_S_all 1.086
_refine_ls_R_factor_all 0.0258
_refine_ls_R_factor_gt 0.0246
_refine_ls_shift/su_max 0.002
_refine_ls_shift/su_mean 0.000
_refine_ls_structure_factor_coef Fsqd
_refine_ls_weighting_details 'calc w=1/[\s^2^(Fo^2^)+(0.0298P)^2^+0.8275P] where P=(Fo^2^+2Fc^2^)/3'
_refine_ls_weighting_scheme calc
_refine_ls_wR_factor_gt 0.0598
_refine_ls_wR_factor_ref 0.0605
_reflns_number_gt 5163
_reflns_number_total 5406
_reflns_threshold_expression >2sigma(I)
_cod_data_source_file B810549A.txt
_cod_data_source_block 1_chloro
_cod_depositor_comments
;
The following automatic conversions were performed:
'_symmetry_cell_setting' value 'Triclinic' changed to 'triclinic'
according to '/home/saulius/struct/CIF-dictionaries/cif_core.dic'
dictionary named 'cif_core.dic' version 2.4.1 from 2010-06-29.

Automatic conversion script
Id: cif_fix_enum 1527 2010-12-29 10:47:43Z saulius 
;
_cod_original_sg_symbol_Hall '-P 1 '
_cod_original_sg_symbol_H-M 'P-1 '
_cod_database_code 7202339

loop_
_symmetry_equiv_pos_as_xyz
'x, y, z'
'-x, -y, -z'

loop_
_atom_site_label
_atom_site_type_symbol
_atom_site_fract_x
_atom_site_fract_y
_atom_site_fract_z
_atom_site_U_iso_or_equiv
_atom_site_adp_type
_atom_site_occupancy
_atom_site_symmetry_multiplicity
_atom_site_calc_flag
_atom_site_refinement_flags
_atom_site_disorder_assembly
_atom_site_disorder_group
Ag1 Ag 0.726533(15) 0.701144(12) 0.674832(10) 0.01954(6) Uani 1 1 d . . .
C1 C 0.9970(2) 1.15927(15) 1.41007(14) 0.0171(4) Uani 1 1 d . . .
C2 C 0.8931(2) 1.18726(16) 1.34078(14) 0.0184(4) Uani 1 1 d . . .
H2A H 0.8213 1.2597 1.3424 0.022 Uiso 1 1 calc R . .
C3 C 0.8959(2) 1.10747(16) 1.26895(14) 0.0187(4) Uani 1 1 d . . .
H3 H 0.8254 1.1259 1.2229 0.022 Uiso 1 1 calc R . .
C4 C 1.0052(2) 0.99924(15) 1.26595(14) 0.0166(4) Uani 1 1 d . . .
C5 C 1.1087(2) 0.97280(16) 1.33617(14) 0.0183(4) Uani 1 1 d . . .
H5A H 1.1813 0.9007 1.3345 0.022 Uiso 1 1 calc R . .
C6 C 1.1056(2) 1.05207(16) 1.40864(14) 0.0194(4) Uani 1 1 d . . .
H6A H 1.1751 1.0337 1.4554 0.023 Uiso 1 1 calc R . .
C7 C 0.9387(2) 0.92383(16) 1.11280(14) 0.0180(4) Uani 1 1 d . . .
C8 C 0.9181(2) 0.79913(15) 0.97722(14) 0.0174(4) Uani 1 1 d . . .
C9 C 0.7901(2) 0.87299(16) 0.93986(14) 0.0188(4) Uani 1 1 d . . .
H9 H 0.7381 0.9430 0.9715 0.023 Uiso 1 1 calc R . .
C10 C 0.7422(2) 0.84049(16) 0.85542(15) 0.0195(4) Uani 1 1 d . . .
H10 H 0.6565 0.8903 0.8316 0.023 Uiso 1 1 calc R . .
C11 C 0.9360(2) 0.66990(16) 0.84161(14) 0.0194(4) Uani 1 1 d . . .
H11 H 0.9866 0.6007 0.8083 0.023 Uiso 1 1 calc R . .
C12 C 0.9906(2) 0.69530(16) 0.92555(14) 0.0187(4) Uani 1 1 d . . .
H12 H 1.0758 0.6435 0.9482 0.022 Uiso 1 1 calc R . .
C13 C 0.4957(2) 0.69866(16) 0.53329(15) 0.0189(4) Uani 1 1 d . . .
C14 C 0.4358(2) 0.66918(16) 0.45348(14) 0.0188(4) Uani 1 1 d . . .
H14 H 0.3336 0.7014 0.4484 0.023 Uiso 1 1 calc R . .
C15 C 0.5298(2) 0.59019(15) 0.37975(14) 0.0154(3) Uani 1 1 d . . .
C16 C 0.6835(2) 0.54786(15) 0.39054(14) 0.0172(4) Uani 1 1 d . . .
H16 H 0.7511 0.4973 0.3424 0.021 Uiso 1 1 calc R . .
C17 C 0.7333(2) 0.58191(16) 0.47316(14) 0.0185(4) Uani 1 1 d . . .
H17 H 0.8355 0.5523 0.4794 0.022 Uiso 1 1 calc R . .
C18 C 0.5317(2) 0.47230(15) 0.23173(14) 0.0164(4) Uani 1 1 d . . .
C19 C 0.4640(2) 0.39046(15) 0.08340(14) 0.0157(3) Uani 1 1 d . . .
C20 C 0.3546(2) 0.41167(15) 0.01780(14) 0.0167(4) Uani 1 1 d . . .
H20 H 0.2690 0.4753 0.0290 0.020 Uiso 1 1 calc R . .
C21 C 0.3709(2) 0.33990(16) -0.06381(14) 0.0183(4) Uani 1 1 d . . .
H21 H 0.2972 0.3544 -0.1072 0.022 Uiso 1 1 calc R . .
C22 C 0.4997(2) 0.24601(16) -0.07925(14) 0.0191(4) Uani 1 1 d . . .
C23 C 0.6099(2) 0.22324(16) -0.01544(15) 0.0206(4) Uani 1 1 d . . .
H23 H 0.6956 0.1598 -0.0275 0.025 Uiso 1 1 calc R . .
C24 C 0.5927(2) 0.29513(16) 0.06697(14) 0.0186(4) Uani 1 1 d . . .
H24 H 0.6662 0.2798 0.1106 0.022 Uiso 1 1 calc R . .
C25 C 0.4273(2) 0.01195(19) 0.64546(16) 0.0277(4) Uani 1 1 d . . .
C26 C 0.3082(2) 0.11953(19) 0.63396(19) 0.0331(5) Uani 1 1 d . . .
H26A H 0.3186 0.1475 0.5628 0.050 Uiso 1 1 calc R . .
H26B H 0.3164 0.1763 0.6786 0.050 Uiso 1 1 calc R . .
H26C H 0.2112 0.1058 0.6529 0.050 Uiso 1 1 calc R . .
Cl1 Cl 0.99085(5) 1.26213(4) 1.49932(4) 0.02189(10) Uani 1 1 d . . .
Cl2 Cl 0.52340(6) 0.15298(4) -0.18085(4) 0.02974(12) Uani 1 1 d . . .
H1 H 1.070(2) 0.849(2) 1.2073(17) 0.018(5) Uiso 1 1 d . . .
H2 H 1.036(2) 0.7660(19) 1.0880(16) 0.018(5) Uiso 1 1 d . . .
H5 H 0.372(3) 0.5946(19) 0.3006(17) 0.024(6) Uiso 1 1 d . . .
H6 H 0.366(3) 0.5171(19) 0.1679(16) 0.015(5) Uiso 1 1 d . . .
H13 H 0.434(2) 0.7522(18) 0.5820(16) 0.019(5) Uiso 1 1 d . . .
N1 N 1.01620(18) 0.91317(14) 1.19569(12) 0.0190(3) Uani 1 1 d . . .
N2 N 0.97655(18) 0.82043(14) 1.06215(12) 0.0188(3) Uani 1 1 d . . .
N3 N 0.81209(17) 0.74064(13) 0.80496(12) 0.0171(3) Uani 1 1 d . . .
N4 N 0.64276(17) 0.65583(13) 0.54574(12) 0.0175(3) Uani 1 1 d . . .
N5 N 0.46473(18) 0.56100(14) 0.30202(12) 0.0178(3) Uani 1 1 d . . .
N6 N 0.43550(18) 0.46727(14) 0.16530(12) 0.0168(3) Uani 1 1 d . . .
N7 N 0.06907(18) 0.60887(13) 0.25658(12) 0.0213(3) Uani 1 1 d . . .
N8 N 0.5204(2) -0.07190(17) 0.65317(18) 0.0424(5) Uani 1 1 d . . .
O1 O 0.84874(16) 1.01294(12) 1.08661(10) 0.0248(3) Uani 1 1 d . . .
O2 O 0.65982(15) 0.40799(11) 0.23132(10) 0.0229(3) Uani 1 1 d . . .
O3 O 0.16496(15) 0.66017(12) 0.21045(12) 0.0283(3) Uani 1 1 d . . .
O4 O -0.04993(19) 0.62412(15) 0.22168(15) 0.0461(5) Uani 1 1 d . . .
O5 O 0.09983(18) 0.54428(13) 0.33302(11) 0.0344(4) Uani 1 1 d . . .

loop_
_atom_site_aniso_label
_atom_site_aniso_U_11
_atom_site_aniso_U_22
_atom_site_aniso_U_33
_atom_site_aniso_U_23
_atom_site_aniso_U_13
_atom_site_aniso_U_12
Ag1 0.02166(9) 0.02271(9) 0.01672(8) -0.00089(5) -0.00595(6) -0.00846(6)
C1 0.0171(9) 0.0185(9) 0.0171(9) -0.0021(7) -0.0012(7) -0.0076(7)
C2 0.0168(9) 0.0161(9) 0.0207(9) 0.0007(7) -0.0024(7) -0.0032(7)
C3 0.0169(9) 0.0201(9) 0.0191(9) 0.0024(7) -0.0070(7) -0.0040(7)
C4 0.0180(9) 0.0168(9) 0.0155(8) 0.0005(7) -0.0020(7) -0.0062(7)
C5 0.0159(9) 0.0177(9) 0.0188(9) 0.0000(7) -0.0030(7) -0.0009(7)
C6 0.0178(9) 0.0235(9) 0.0177(9) 0.0005(7) -0.0063(7) -0.0055(7)
C7 0.0191(9) 0.0183(9) 0.0172(9) 0.0004(7) -0.0035(7) -0.0063(7)
C8 0.0176(9) 0.0184(9) 0.0173(9) 0.0025(7) -0.0030(7) -0.0071(7)
C9 0.0187(9) 0.0161(9) 0.0210(9) 0.0007(7) -0.0042(7) -0.0037(7)
C10 0.0186(9) 0.0193(9) 0.0205(9) 0.0012(7) -0.0056(7) -0.0046(7)
C11 0.0200(9) 0.0177(9) 0.0203(9) -0.0003(7) -0.0018(7) -0.0058(7)
C12 0.0181(9) 0.0174(9) 0.0199(9) 0.0019(7) -0.0049(7) -0.0038(7)
C13 0.0164(9) 0.0203(9) 0.0192(9) -0.0024(7) -0.0006(7) -0.0047(7)
C14 0.0143(8) 0.0202(9) 0.0212(9) -0.0015(7) -0.0022(7) -0.0039(7)
C15 0.0175(9) 0.0137(8) 0.0159(8) 0.0023(6) -0.0037(7) -0.0057(7)
C16 0.0151(8) 0.0168(9) 0.0190(9) -0.0014(7) -0.0029(7) -0.0032(7)
C17 0.0151(8) 0.0181(9) 0.0220(9) 0.0001(7) -0.0045(7) -0.0035(7)
C18 0.0179(9) 0.0146(8) 0.0161(8) 0.0012(7) -0.0018(7) -0.0046(7)
C19 0.0171(8) 0.0149(8) 0.0158(8) 0.0010(7) -0.0016(7) -0.0066(7)
C20 0.0147(8) 0.0152(9) 0.0189(9) 0.0014(7) -0.0033(7) -0.0023(7)
C21 0.0190(9) 0.0201(9) 0.0175(9) 0.0034(7) -0.0056(7) -0.0080(7)
C22 0.0239(9) 0.0168(9) 0.0176(9) -0.0027(7) -0.0031(7) -0.0070(7)
C23 0.0184(9) 0.0164(9) 0.0253(10) -0.0021(7) -0.0041(7) -0.0015(7)
C24 0.0168(9) 0.0187(9) 0.0209(9) 0.0001(7) -0.0069(7) -0.0039(7)
C25 0.0304(11) 0.0298(11) 0.0276(11) -0.0060(8) -0.0096(9) -0.0118(9)
C26 0.0285(11) 0.0284(11) 0.0438(13) 0.0046(9) -0.0142(10) -0.0069(9)
Cl1 0.0204(2) 0.0218(2) 0.0246(2) -0.00624(18) -0.00542(18) -0.00536(17)
Cl2 0.0356(3) 0.0255(3) 0.0272(3) -0.0112(2) -0.0111(2) -0.0015(2)
N1 0.0220(8) 0.0143(8) 0.0201(8) -0.0005(6) -0.0084(6) -0.0012(7)
N2 0.0226(8) 0.0150(8) 0.0187(8) 0.0019(6) -0.0091(6) -0.0027(6)
N3 0.0181(7) 0.0176(8) 0.0166(7) 0.0008(6) -0.0036(6) -0.0063(6)
N4 0.0185(8) 0.0168(8) 0.0176(8) 0.0007(6) -0.0043(6) -0.0052(6)
N5 0.0139(8) 0.0195(8) 0.0199(8) -0.0028(6) -0.0047(6) -0.0029(6)
N6 0.0137(7) 0.0159(8) 0.0187(8) -0.0039(6) -0.0041(6) 0.0006(6)
N7 0.0212(8) 0.0167(8) 0.0231(8) -0.0020(6) -0.0034(6) -0.0008(6)
N8 0.0389(11) 0.0296(11) 0.0578(14) -0.0133(9) -0.0227(10) 0.0027(9)
O1 0.0305(8) 0.0193(7) 0.0239(7) -0.0008(5) -0.0145(6) -0.0007(6)
O2 0.0196(7) 0.0220(7) 0.0257(7) -0.0063(5) -0.0105(5) 0.0012(5)
O3 0.0174(7) 0.0194(7) 0.0457(9) 0.0050(6) -0.0030(6) -0.0040(5)
O4 0.0323(9) 0.0474(10) 0.0659(12) 0.0249(9) -0.0269(8) -0.0187(8)
O5 0.0458(9) 0.0255(8) 0.0207(7) 0.0050(6) -0.0041(6) 0.0048(7)

loop_
_atom_type_symbol
_atom_type_description
_atom_type_scat_dispersion_real
_atom_type_scat_dispersion_imag
_atom_type_scat_source
C C 0.0033 0.0016 'International Tables Vol C Tables 4.2.6.8 and 6.1.1.4'
H H 0.0000 0.0000 'International Tables Vol C Tables 4.2.6.8 and 6.1.1.4'
N N 0.0061 0.0033 'International Tables Vol C Tables 4.2.6.8 and 6.1.1.4'
O O 0.0106 0.0060 'International Tables Vol C Tables 4.2.6.8 and 6.1.1.4'
Cl Cl 0.1484 0.1585 'International Tables Vol C Tables 4.2.6.8 and 6.1.1.4'
Ag Ag -0.8971 1.1015 'International Tables Vol C Tables 4.2.6.8 and 6.1.1.4'

loop_
_geom_angle_atom_site_label_1
_geom_angle_atom_site_label_2
_geom_angle_atom_site_label_3
_geom_angle
_geom_angle_site_symmetry_1
_geom_angle_site_symmetry_3
_geom_angle_publ_flag
N3 Ag1 N4 178.18(5) . . ?
C2 C1 C6 120.95(17) . . ?
C2 C1 Cl1 118.95(14) . . ?
C6 C1 Cl1 120.10(14) . . ?
C1 C2 C3 120.08(17) . . ?
C1 C2 H2A 120.0 . . ?
C3 C2 H2A 120.0 . . ?
C2 C3 C4 119.76(16) . . ?
C2 C3 H3 120.1 . . ?
C4 C3 H3 120.1 . . ?
C5 C4 C3 119.28(17) . . ?
C5 C4 N1 117.22(16) . . ?
C3 C4 N1 123.50(16) . . ?
C6 C5 C4 121.15(17) . . ?
C6 C5 H5A 119.4 . . ?
C4 C5 H5A 119.4 . . ?
C1 C6 C5 118.78(17) . . ?
C1 C6 H6A 120.6 . . ?
C5 C6 H6A 120.6 . . ?
O1 C7 N1 124.51(17) . . ?
O1 C7 N2 124.09(17) . . ?
N1 C7 N2 111.40(16) . . ?
N2 C8 C9 124.77(17) . . ?
N2 C8 C12 117.94(16) . . ?
C9 C8 C12 117.28(16) . . ?
C10 C9 C8 118.93(17) . . ?
C10 C9 H9 120.5 . . ?
C8 C9 H9 120.5 . . ?
N3 C10 C9 124.06(17) . . ?
N3 C10 H10 118.0 . . ?
C9 C10 H10 118.0 . . ?
N3 C11 C12 123.14(17) . . ?
N3 C11 H11 118.4 . . ?
C12 C11 H11 118.4 . . ?
C11 C12 C8 120.06(17) . . ?
C11 C12 H12 120.0 . . ?
C8 C12 H12 120.0 . . ?
N4 C13 C14 123.61(17) . . ?
N4 C13 H13 116.6(13) . . ?
C14 C13 H13 119.8(13) . . ?
C13 C14 C15 119.64(16) . . ?
C13 C14 H14 120.2 . . ?
C15 C14 H14 120.2 . . ?
N5 C15 C16 125.08(16) . . ?
N5 C15 C14 117.89(16) . . ?
C16 C15 C14 117.03(16) . . ?
C17 C16 C15 119.27(16) . . ?
C17 C16 H16 120.4 . . ?
C15 C16 H16 120.4 . . ?
N4 C17 C16 123.95(16) . . ?
N4 C17 H17 118.0 . . ?
C16 C17 H17 118.0 . . ?
O2 C18 N6 125.19(17) . . ?
O2 C18 N5 123.45(16) . . ?
N6 C18 N5 111.37(15) . . ?
C20 C19 C24 119.62(16) . . ?
C20 C19 N6 116.87(16) . . ?
C24 C19 N6 123.49(16) . . ?
C21 C20 C19 121.24(17) . . ?
C21 C20 H20 119.4 . . ?
C19 C20 H20 119.4 . . ?
C20 C21 C22 118.34(17) . . ?
C20 C21 H21 120.8 . . ?
C22 C21 H21 120.8 . . ?
C23 C22 C21 121.53(17) . . ?
C23 C22 Cl2 118.87(14) . . ?
C21 C22 Cl2 119.60(14) . . ?
C22 C23 C24 119.99(17) . . ?
C22 C23 H23 120.0 . . ?
C24 C23 H23 120.0 . . ?
C23 C24 C19 119.27(17) . . ?
C23 C24 H24 120.4 . . ?
C19 C24 H24 120.4 . . ?
N8 C25 C26 179.2(3) . . ?
C25 C26 H26A 109.5 . . ?
C25 C26 H26B 109.5 . . ?
H26A C26 H26B 109.5 . . ?
C25 C26 H26C 109.5 . . ?
H26A C26 H26C 109.5 . . ?
H26B C26 H26C 109.5 . . ?
C7 N1 C4 127.48(16) . . ?
C7 N1 H1 115.7(15) . . ?
C4 N1 H1 116.6(15) . . ?
C7 N2 C8 126.98(16) . . ?
C7 N2 H2 115.2(15) . . ?
C8 N2 H2 117.7(15) . . ?
C10 N3 C11 116.52(16) . . ?
C10 N3 Ag1 120.25(12) . . ?
C11 N3 Ag1 123.23(12) . . ?
C13 N4 C17 116.45(16) . . ?
C13 N4 Ag1 121.57(12) . . ?
C17 N4 Ag1 121.97(12) . . ?
C15 N5 C18 126.67(16) . . ?
C15 N5 H5 117.4(15) . . ?
C18 N5 H5 115.5(15) . . ?
C18 N6 C19 127.58(16) . . ?
C18 N6 H6 114.2(17) . . ?
C19 N6 H6 117.3(17) . . ?
O4 N7 O5 121.98(17) . . ?
O4 N7 O3 118.64(16) . . ?
O5 N7 O3 119.37(16) . . ?

loop_
_geom_bond_atom_site_label_1
_geom_bond_atom_site_label_2
_geom_bond_distance
_geom_bond_site_symmetry_2
_geom_bond_publ_flag
Ag1 N3 2.1296(15) . ?
Ag1 N4 2.1374(15) . ?
C1 C2 1.384(3) . ?
C1 C6 1.386(3) . ?
C1 Cl1 1.7491(18) . ?
C2 C3 1.386(3) . ?
C2 H2A 0.9300 . ?
C3 C4 1.398(3) . ?
C3 H3 0.9300 . ?
C4 C5 1.391(3) . ?
C4 N1 1.408(2) . ?
C5 C6 1.387(3) . ?
C5 H5A 0.9300 . ?
C6 H6A 0.9300 . ?
C7 O1 1.216(2) . ?
C7 N1 1.373(2) . ?
C7 N2 1.382(2) . ?
C8 N2 1.383(2) . ?
C8 C9 1.397(3) . ?
C8 C12 1.400(3) . ?
C9 C10 1.377(3) . ?
C9 H9 0.9300 . ?
C10 N3 1.351(3) . ?
C10 H10 0.9300 . ?
C11 N3 1.352(2) . ?
C11 C12 1.370(3) . ?
C11 H11 0.9300 . ?
C12 H12 0.9300 . ?
C13 N4 1.349(2) . ?
C13 C14 1.374(3) . ?
C13 H13 0.94(2) . ?
C14 C15 1.403(2) . ?
C14 H14 0.9300 . ?
C15 N5 1.380(2) . ?
C15 C16 1.401(2) . ?
C16 C17 1.375(3) . ?
C16 H16 0.9300 . ?
C17 N4 1.350(2) . ?
C17 H17 0.9300 . ?
C18 O2 1.217(2) . ?
C18 N6 1.363(2) . ?
C18 N5 1.394(2) . ?
C19 C20 1.392(2) . ?
C19 C24 1.395(3) . ?
C19 N6 1.408(2) . ?
C20 C21 1.384(3) . ?
C20 H20 0.9300 . ?
C21 C22 1.385(3) . ?
C21 H21 0.9300 . ?
C22 C23 1.379(3) . ?
C22 Cl2 1.7461(18) . ?
C23 C24 1.392(3) . ?
C23 H23 0.9300 . ?
C24 H24 0.9300 . ?
C25 N8 1.132(3) . ?
C25 C26 1.453(3) . ?
C26 H26A 0.9600 . ?
C26 H26B 0.9600 . ?
C26 H26C 0.9600 . ?
N1 H1 0.80(2) . ?
N2 H2 0.82(2) . ?
N5 H5 0.85(2) . ?
N6 H6 0.74(2) . ?
N7 O4 1.228(2) . ?
N7 O5 1.233(2) . ?
N7 O3 1.283(2) . ?
